data_2023284
loop_
_publ_author_name
'Shibata, Hiroki'
'Sakon, Aya'
'Takata, Noriyuki'
'Takiyama, Hiroshi'

_publ_section_title
;
 Crystal structures of two different multi-component crystals consisting
 of 1-(3,4-dimethoxybenzyl)-6,7-dimethoxyisoquinoline and fumaric acid
;
_journal_coeditor_code OX2007
_journal_issue 11
_journal_name_full 'Acta Crystallographica Section E Crystallographic Communications'
_journal_page_first 1146
_journal_page_last 1150
_journal_paper_doi 10.1107/S2056989024009794
_journal_volume 80
_journal_year 2024
_chemical_formula_iupac 'C20 H21 N O4, 0.5C4 H4 O4'
_chemical_formula_moiety 'C20 H21 N O4, 0.5(C4 H4 O4)'
_chemical_formula_sum 'C22 H23 N O6'
_chemical_formula_weight 397.431
_chemical_name_systematic
;
[1-(3,4-Dimethoxybenzyl)-6,7-dimethoxyisoquinoline--fumaric acid (1/0.5)
;
_space_group_crystal_system monoclinic
_space_group_IT_number 14
_space_group_name_Hall '-P 2yn'
_space_group_name_H-M_alt 'P 1 21/n 1'
_audit_creation_method
;
Olex2 1.5
(compiled 2022.04.07 svn.rca3783a0 for OlexSys, GUI svn.r6498)
;
_cell_angle_alpha 90
_cell_angle_beta 95.9308(12)
_cell_angle_gamma 90
_cell_formula_units_Z 4
_cell_length_a 9.05718(12)
_cell_length_b 6.71363(11)
_cell_length_c 32.8419(4)
_cell_measurement_reflns_used 6957
_cell_measurement_temperature 99.99(11)
_cell_measurement_theta_max 67.9440
_cell_measurement_theta_min 2.7010
_cell_volume 1986.31(5)
_computing_cell_refinement
;
CrysAlisPro 1.171.42.69a (Rigaku OD, 2022)
;
_computing_data_collection
;
CrysAlisPro 1.171.42.69a (Rigaku OD, 2022)
;
_computing_data_reduction
;
CrysAlisPro 1.171.42.69a (Rigaku OD, 2022)
;
_computing_molecular_graphics
;
Olex2 1.5 (Dolomanov <i>et al.</i>,  2009)
;
_computing_publication_material
;
Olex2 1.5 (Dolomanov <i>et al.</i>,  2009)
;
_computing_structure_refinement
;
<i>olex2.refine</i> 1.5 (Bourhis <i>et al.</i>,  2015)
;
_computing_structure_solution
;
<i>SHELXT2018/2</i> (Sheldrick, 2015a)
;
_diffrn_ambient_temperature 99.99(11)
_diffrn_detector 'Hybrid Pixel Array Detector'
_diffrn_detector_area_resol_mean 10.0000
_diffrn_measured_fraction_theta_full 0.9964
_diffrn_measured_fraction_theta_max 0.9917
_diffrn_measurement_device 'four-circle diffractometer'
_diffrn_measurement_device_type 'XtaLAB Synergy, Single source at home/near, HyPix3000'
_diffrn_measurement_method '\w scans'
_diffrn_radiation_monochromator mirror
_diffrn_radiation_probe x-ray
_diffrn_radiation_type 'Cu K\a'
_diffrn_radiation_wavelength 1.54184
_diffrn_reflns_av_R_equivalents 0.0182
_diffrn_reflns_av_unetI/netI 0.0210
_diffrn_reflns_limit_h_max 5
_diffrn_reflns_limit_h_min -10
_diffrn_reflns_limit_k_max 8
_diffrn_reflns_limit_k_min -8
_diffrn_reflns_limit_l_max 39
_diffrn_reflns_limit_l_min -39
_diffrn_reflns_number 8710
_diffrn_reflns_theta_full 67.6840
_diffrn_reflns_theta_max 68.03
_diffrn_reflns_theta_min 2.71
_diffrn_source 'micro-focus sealed X-ray tube'
_exptl_absorpt_coefficient_mu 0.803
_exptl_absorpt_correction_T_max 1.00000
_exptl_absorpt_correction_T_min 0.90832
_exptl_absorpt_correction_type multi-scan
_exptl_absorpt_process_details
;
(CrysAlisPro; Rigaku OD, 2022)
;
_exptl_crystal_colour 'clear light colourless'
_exptl_crystal_density_diffrn 1.329
_exptl_crystal_description block
_exptl_crystal_F_000 843.079
_exptl_crystal_size_max 0.2200
_exptl_crystal_size_mid 0.112
_exptl_crystal_size_min 0.106
_refine_diff_density_max 0.2703
_refine_diff_density_min -0.2127
_refine_ls_extinction_coef 0.0012(2)
_refine_ls_extinction_expression Fc^*^=kFc[1+0.001xFc^2^\l^3^/sin(2\q)]^-1/4^
_refine_ls_extinction_method
;
<i>SHELXL2019/2</i> (Sheldrick, 2015b)
;
_refine_ls_goodness_of_fit_ref 1.0424
_refine_ls_hydrogen_treatment mixed
_refine_ls_matrix_type full
_refine_ls_number_constraints 37
_refine_ls_number_parameters 268
_refine_ls_number_reflns 3589
_refine_ls_number_restraints 0
_refine_ls_restrained_S_all 1.0424
_refine_ls_R_factor_all 0.0347
_refine_ls_R_factor_gt 0.0325
_refine_ls_shift/su_max -0.0003
_refine_ls_shift/su_mean 0.0000
_refine_ls_structure_factor_coef Fsqd
_refine_ls_weighting_details 'w=1/[\s^2^(Fo^2^)+(0.0429P)^2^+0.6045P] where P=(Fo^2^+2Fc^2^)/3'
_refine_ls_weighting_scheme calc
_refine_ls_wR_factor_gt 0.0852
_refine_ls_wR_factor_ref 0.0870
_reflns_number_gt 3325
_reflns_number_total 3589
_reflns_threshold_expression I>=2u(I)
_cod_data_source_file ox2007.cif
_cod_data_source_block II
_cod_depositor_comments 'Adding full bibliography for 2023284--2023285.cif.'
_cod_database_code 2023284

loop_
_space_group_symop_id
_space_group_symop_operation_xyz
1 x,y,z
2 -x+1/2,y+1/2,-z+1/2
3 -x,-y,-z
4 x-1/2,-y-1/2,z-1/2

loop_
_atom_site_type_symbol
_atom_site_label
_atom_site_fract_x
_atom_site_fract_y
_atom_site_fract_z
_atom_site_U_iso_or_equiv
_atom_site_adp_type
_atom_site_occupancy
N N1 0.51693(10) 0.60177(14) 0.44622(3) 0.0210(2) Uani 1.000000
C C2 0.60617(12) 0.51334(17) 0.42229(3) 0.0187(2) Uani 1.000000
C C3 0.74048(11) 0.60359(17) 0.41307(3) 0.0182(2) Uani 1.000000
C C4 0.83390(12) 0.51426(17) 0.38613(3) 0.0197(2) Uani 1.000000
H H4 0.80587(12) 0.39140(17) 0.37322(3) 0.0237(3) Uiso 1.000000
C C5 0.96396(12) 0.60367(18) 0.37863(3) 0.0218(2) Uani 1.000000
C C6 1.00943(13) 0.78635(18) 0.39912(3) 0.0238(3) Uani 1.000000
C C7 0.92008(13) 0.87524(17) 0.42489(3) 0.0229(3) Uani 1.000000
H H7 0.94998(13) 0.99708(17) 0.43796(3) 0.0274(3) Uiso 1.000000
C C8 0.78282(12) 0.78679(17) 0.43229(3) 0.0200(2) Uani 1.000000
C C9 0.68699(13) 0.87280(17) 0.45879(3) 0.0227(2) Uani 1.000000
H H9 0.71313(13) 0.99387(17) 0.47268(3) 0.0272(3) Uiso 1.000000
C C10 0.55693(13) 0.77991(18) 0.46414(3) 0.0233(3) Uani 1.000000
H H10 0.49118(13) 0.84156(18) 0.48104(3) 0.0279(3) Uiso 1.000000
C C11 0.56339(12) 0.30741(17) 0.40725(3) 0.0206(2) Uani 1.000000
H H11a 0.47821(12) 0.26165(17) 0.42142(3) 0.0247(3) Uiso 1.000000
H H11b 0.64743(12) 0.21623(17) 0.41512(3) 0.0247(3) Uiso 1.000000
C C12 0.52185(11) 0.29044(16) 0.36140(3) 0.0192(2) Uani 1.000000
C C13 0.58166(12) 0.13608(17) 0.33954(3) 0.0205(2) Uani 1.000000
H H13 0.64718(12) 0.04275(17) 0.35364(3) 0.0246(3) Uiso 1.000000
C C14 0.54649(12) 0.11766(17) 0.29756(3) 0.0208(2) Uani 1.000000
C C15 0.44833(11) 0.25584(17) 0.27672(3) 0.0200(2) Uani 1.000000
C C16 0.38820(12) 0.40628(17) 0.29850(4) 0.0223(2) Uani 1.000000
H H16 0.32136(12) 0.49876(17) 0.28463(4) 0.0268(3) Uiso 1.000000
C C17 0.42478(12) 0.42374(17) 0.34077(4) 0.0219(2) Uani 1.000000
H H17 0.38266(12) 0.52785(17) 0.35539(4) 0.0262(3) Uiso 1.000000
O O18 0.60006(10) -0.02676(13) 0.27362(3) 0.0286(2) Uani 1.000000
C C19 0.70127(16) -0.1679(2) 0.29353(4) 0.0363(3) Uani 1.000000
H H19a 0.7335(9) -0.2609(10) 0.27322(6) 0.0545(5) Uiso 1.000000
H H19b 0.7878(6) -0.0977(3) 0.3070(3) 0.0545(5) Uiso 1.000000
H H19c 0.6519(4) -0.2418(11) 0.3140(2) 0.0545(5) Uiso 1.000000
O O20 0.41893(9) 0.22626(12) 0.23544(2) 0.0241(2) Uani 1.000000
C C21 0.32565(14) 0.37026(19) 0.21353(4) 0.0291(3) Uani 1.000000
H H21a 0.3150(9) 0.3372(8) 0.18431(5) 0.0436(4) Uiso 1.000000
H H21b 0.2278(4) 0.3696(10) 0.2238(2) 0.0436(4) Uiso 1.000000
H H21c 0.3702(6) 0.5028(3) 0.2175(2) 0.0436(4) Uiso 1.000000
O O22 1.05851(9) 0.53419(14) 0.35250(3) 0.0282(2) Uani 1.000000
C C23 1.00672(13) 0.37103(19) 0.32693(4) 0.0289(3) Uani 1.000000
H H23a 1.0801(5) 0.3403(9) 0.3079(2) 0.0433(4) Uiso 1.000000
H H23b 0.9924(10) 0.2541(4) 0.34395(4) 0.0433(4) Uiso 1.000000
H H23c 0.9122(5) 0.4069(5) 0.3114(2) 0.0433(4) Uiso 1.000000
O O24 1.14269(9) 0.85526(14) 0.39014(3) 0.0324(2) Uani 1.000000
C C25 1.20004(16) 1.0296(2) 0.41170(4) 0.0373(3) Uani 1.000000
H H25a 1.2970(6) 1.0637(10) 0.4028(3) 0.0559(5) Uiso 1.000000
H H25b 1.1312(6) 1.1410(5) 0.4058(3) 0.0559(5) Uiso 1.000000
H H25c 1.2110(12) 1.0031(6) 0.44120(5) 0.0559(5) Uiso 1.000000
C C30 0.18953(12) 0.55150(17) 0.48065(3) 0.0206(2) Uani 1.000000
O O31 0.26149(9) 0.45088(13) 0.45496(3) 0.0256(2) Uani 1.000000
H H31 0.3443(7) 0.5047(14) 0.4531(4) 0.0384(3) Uiso 1.000000
O O32 0.23373(9) 0.70574(13) 0.49758(3) 0.0272(2) Uani 1.000000
C C33 0.04511(12) 0.45913(17) 0.48787(3) 0.0213(2) Uani 1.000000
H H33 0.01702(12) 0.33727(17) 0.47454(3) 0.0256(3) Uiso 1.000000

loop_
_atom_site_aniso_label
_atom_site_aniso_U_11
_atom_site_aniso_U_22
_atom_site_aniso_U_33
_atom_site_aniso_U_12
_atom_site_aniso_U_13
_atom_site_aniso_U_23
N1 0.0193(4) 0.0212(5) 0.0225(5) -0.0011(4) 0.0023(4) -0.0005(4)
C2 0.0174(5) 0.0194(6) 0.0189(5) -0.0011(4) -0.0002(4) 0.0019(4)
C3 0.0178(5) 0.0175(5) 0.0188(5) -0.0022(4) -0.0011(4) 0.0029(4)
C4 0.0191(5) 0.0184(5) 0.0213(5) -0.0041(4) 0.0002(4) 0.0003(4)
C5 0.0196(5) 0.0252(6) 0.0207(5) -0.0036(5) 0.0024(4) 0.0016(5)
C6 0.0226(6) 0.0275(6) 0.0209(5) -0.0114(5) 0.0002(4) 0.0043(5)
C7 0.0271(6) 0.0196(6) 0.0209(5) -0.0084(5) -0.0022(4) 0.0012(4)
C8 0.0227(5) 0.0175(6) 0.0189(5) -0.0024(4) -0.0025(4) 0.0035(4)
C9 0.0280(6) 0.0178(6) 0.0214(5) -0.0016(5) -0.0012(4) -0.0014(4)
C10 0.0251(6) 0.0211(6) 0.0236(6) 0.0010(5) 0.0024(4) -0.0019(5)
C11 0.0183(5) 0.0190(6) 0.0250(6) -0.0048(4) 0.0041(4) 0.0004(4)
C12 0.0144(5) 0.0185(5) 0.0251(6) -0.0061(4) 0.0034(4) -0.0014(4)
C13 0.0163(5) 0.0178(5) 0.0272(6) -0.0009(4) 0.0014(4) 0.0009(4)
C14 0.0180(5) 0.0177(5) 0.0271(6) 0.0001(4) 0.0045(4) -0.0026(4)
C15 0.0172(5) 0.0194(5) 0.0234(5) -0.0031(4) 0.0022(4) -0.0007(4)
C16 0.0180(5) 0.0195(6) 0.0290(6) 0.0011(4) 0.0006(4) 0.0001(5)
C17 0.0185(5) 0.0192(6) 0.0282(6) -0.0003(4) 0.0040(4) -0.0046(5)
O18 0.0330(4) 0.0255(4) 0.0267(4) 0.0120(4) 0.0012(3) -0.0044(3)
C19 0.0401(7) 0.0313(7) 0.0368(7) 0.0189(6) 0.0001(6) -0.0051(6)
O20 0.0265(4) 0.0225(4) 0.0228(4) 0.0041(3) 0.0006(3) -0.0012(3)
C21 0.0370(7) 0.0237(6) 0.0259(6) 0.0057(5) 0.0000(5) 0.0030(5)
O22 0.0229(4) 0.0333(5) 0.0300(4) -0.0099(4) 0.0098(3) -0.0059(4)
C23 0.0282(6) 0.0286(7) 0.0314(6) -0.0063(5) 0.0111(5) -0.0056(5)
O24 0.0281(4) 0.0398(5) 0.0303(4) -0.0218(4) 0.0071(3) -0.0050(4)
C25 0.0372(7) 0.0431(8) 0.0313(6) -0.0279(6) 0.0021(5) -0.0028(6)
C30 0.0217(5) 0.0200(6) 0.0200(5) -0.0001(4) 0.0019(4) 0.0010(4)
O31 0.0217(4) 0.0257(4) 0.0307(4) -0.0044(3) 0.0092(3) -0.0064(3)
O32 0.0252(4) 0.0246(5) 0.0326(4) -0.0063(3) 0.0071(3) -0.0078(4)
C33 0.0223(5) 0.0197(6) 0.0218(5) -0.0019(4) 0.0014(4) -0.0011(4)

loop_
_atom_type_symbol
_atom_type_scat_Cromer_Mann_a1
_atom_type_scat_Cromer_Mann_a2
_atom_type_scat_Cromer_Mann_a3
_atom_type_scat_Cromer_Mann_a4
_atom_type_scat_Cromer_Mann_b1
_atom_type_scat_Cromer_Mann_b2
_atom_type_scat_Cromer_Mann_b3
_atom_type_scat_Cromer_Mann_b4
_atom_type_scat_Cromer_Mann_c
_atom_type_scat_dispersion_source
_atom_type_scat_dispersion_real
_atom_type_scat_dispersion_imag
_atom_type_scat_source
C 2.31000 1.02000 1.58860 0.86500 20.84390 10.20750 0.56870 51.65120 0.21560 'Henke, Gullikson and Davis, At. Data and Nucl. Data Tables, 1993, 54, 2' 0.01920 0.00962 'International Tables Volume C Table 6.1.1.4 (pp. 500-502)'
H 0.49300 0.32291 0.14019 0.04081 10.51090 26.12570 3.14236 57.79970 0.00304 'Henke, Gullikson and Davis, At. Data and Nucl. Data Tables, 1993, 54, 2' 0.00000 0.00000 'International Tables Volume C Table 6.1.1.4 (pp. 500-502)'
N 12.21260 3.13220 2.01250 1.16630 0.00570 9.89330 28.99750 0.58260 -11.52900 'Henke, Gullikson and Davis, At. Data and Nucl. Data Tables, 1993, 54, 2' 0.03256 0.01839 'International Tables Volume C Table 6.1.1.4 (pp. 500-502)'
O 3.04850 2.28680 1.54630 0.86700 13.27710 5.70110 0.32390 32.90890 0.25080 'Henke, Gullikson and Davis, At. Data and Nucl. Data Tables, 1993, 54, 2' 0.05239 0.03377 'International Tables Volume C Table 6.1.1.4 (pp. 500-502)'

loop_
_geom_angle_atom_site_label_1
_geom_angle_atom_site_label_2
_geom_angle_atom_site_label_3
_geom_angle_site_symmetry_1
_geom_angle_site_symmetry_3
_geom_angle
_geom_angle_publ_flag
C10 N1 C2 . . 119.83(10) ?
C3 C2 N1 . . 121.62(10) ?
C11 C2 N1 . . 117.02(9) ?
C11 C2 C3 . . 121.27(10) ?
C4 C3 C2 . . 122.15(10) ?
C8 C3 C2 . . 118.28(10) ?
C8 C3 C4 . . 119.55(10) ?
H4 C4 C3 . . 119.75(6) ?
C5 C4 C3 . . 120.49(10) ?
C5 C4 H4 . . 119.75(7) ?
C6 C5 C4 . . 120.02(10) ?
O22 C5 C4 . . 125.12(11) ?
O22 C5 C6 . . 114.86(10) ?
C7 C6 C5 . . 120.18(10) ?
O24 C6 C5 . . 114.08(10) ?
O24 C6 C7 . . 125.74(11) ?
H7 C7 C6 . . 119.75(7) ?
C8 C7 C6 . . 120.51(10) ?
C8 C7 H7 . . 119.75(7) ?
C7 C8 C3 . . 119.20(10) ?
C9 C8 C3 . . 118.26(10) ?
C9 C8 C7 . . 122.54(10) ?
H9 C9 C8 . . 120.43(6) ?
C10 C9 C8 . . 119.14(10) ?
C10 C9 H9 . . 120.43(7) ?
C9 C10 N1 . . 122.73(11) ?
H10 C10 N1 . . 118.63(6) ?
H10 C10 C9 . . 118.63(7) ?
H11a C11 C2 . . 108.51(6) ?
H11b C11 C2 . . 108.51(6) ?
H11b C11 H11a . . 107.5 ?
C12 C11 C2 . . 115.05(9) ?
C12 C11 H11a . . 108.51(5) ?
C12 C11 H11b . . 108.51(6) ?
C13 C12 C11 . . 119.63(10) ?
C17 C12 C11 . . 121.16(10) ?
C17 C12 C13 . . 119.20(10) ?
H13 C13 C12 . . 119.55(6) ?
C14 C13 C12 . . 120.90(10) ?
C14 C13 H13 . . 119.55(7) ?
C15 C14 C13 . . 119.43(10) ?
O18 C14 C13 . . 125.11(10) ?
O18 C14 C15 . . 115.46(10) ?
C16 C15 C14 . . 119.43(10) ?
O20 C15 C14 . . 115.67(10) ?
O20 C15 C16 . . 124.90(10) ?
H16 C16 C15 . . 119.68(7) ?
C17 C16 C15 . . 120.64(10) ?
C17 C16 H16 . . 119.68(7) ?
C16 C17 C12 . . 120.38(10) ?
H17 C17 C12 . . 119.81(7) ?
H17 C17 C16 . . 119.81(7) ?
C19 O18 C14 . . 117.12(9) ?
H19a C19 O18 . . 109.5 ?
H19b C19 O18 . . 109.5 ?
H19b C19 H19a . . 109.5 ?
H19c C19 O18 . . 109.5 ?
H19c C19 H19a . . 109.5 ?
H19c C19 H19b . . 109.5 ?
C21 O20 C15 . . 116.43(9) ?
H21a C21 O20 . . 109.5 ?
H21b C21 O20 . . 109.5 ?
H21b C21 H21a . . 109.5 ?
H21c C21 O20 . . 109.5 ?
H21c C21 H21a . . 109.5 ?
H21c C21 H21b . . 109.5 ?
C23 O22 C5 . . 116.42(9) ?
H23a C23 O22 . . 109.5 ?
H23b C23 O22 . . 109.5 ?
H23b C23 H23a . . 109.5 ?
H23c C23 O22 . . 109.5 ?
H23c C23 H23a . . 109.5 ?
H23c C23 H23b . . 109.5 ?
C25 O24 C6 . . 117.14(10) ?
H25a C25 O24 . . 109.5 ?
H25b C25 O24 . . 109.5 ?
H25b C25 H25a . . 109.5 ?
H25c C25 O24 . . 109.5 ?
H25c C25 H25a . . 109.5 ?
H25c C25 H25b . . 109.5 ?
O32 C30 O31 . . 124.73(10) ?
C33 C30 O31 . . 113.12(10) ?
C33 C30 O32 . . 122.15(10) ?
H31 O31 C30 . . 109.5 ?
C33 C33 C30 3_566 . 122.17(13) ?
H33 C33 C30 . . 118.91(6) ?

loop_
_geom_bond_atom_site_label_1
_geom_bond_atom_site_label_2
_geom_bond_site_symmetry_2
_geom_bond_distance
_geom_bond_publ_flag
N1 C2 . 1.3245(14) ?
N1 C10 . 1.3652(15) ?
C2 C3 . 1.4195(15) ?
C2 C11 . 1.5053(15) ?
C3 C4 . 1.4187(16) ?
C3 C8 . 1.4172(16) ?
C4 H4 . 0.9500 ?
C4 C5 . 1.3670(15) ?
C5 C6 . 1.4386(17) ?
C5 O22 . 1.3561(14) ?
C6 C7 . 1.3670(17) ?
C6 O24 . 1.3533(14) ?
C7 H7 . 0.9500 ?
C7 C8 . 1.4211(16) ?
C8 C9 . 1.4145(16) ?
C9 H9 . 0.9500 ?
C9 C10 . 1.3602(17) ?
C10 H10 . 0.9500 ?
C11 H11a . 0.9900 ?
C11 H11b . 0.9900 ?
C11 C12 . 1.5183(15) ?
C12 C13 . 1.4011(16) ?
C12 C17 . 1.3819(16) ?
C13 H13 . 0.9500 ?
C13 C14 . 1.3880(16) ?
C14 C15 . 1.4120(16) ?
C14 O18 . 1.3684(14) ?
C15 C16 . 1.3817(16) ?
C15 O20 . 1.3688(13) ?
C16 H16 . 0.9500 ?
C16 C17 . 1.3984(16) ?
C17 H17 . 0.9500 ?
O18 C19 . 1.4288(15) ?
C19 H19a . 0.9800 ?
C19 H19b . 0.9800 ?
C19 H19c . 0.9800 ?
O20 C21 . 1.4285(14) ?
C21 H21a . 0.9800 ?
C21 H21b . 0.9800 ?
C21 H21c . 0.9800 ?
O22 C23 . 1.4296(15) ?
C23 H23a . 0.9800 ?
C23 H23b . 0.9800 ?
C23 H23c . 0.9800 ?
O24 C25 . 1.4372(15) ?
C25 H25a . 0.9800 ?
C25 H25b . 0.9800 ?
C25 H25c . 0.9800 ?
C30 O31 . 1.3064(14) ?
C30 O32 . 1.2230(14) ?
C30 C33 . 1.4884(16) ?
O31 H31 . 0.8400 ?
C33 C33 3_566 1.319(2) ?
C33 H33 . 0.9500 ?

loop_
_geom_hbond_atom_site_label_D
_geom_hbond_atom_site_label_H
_geom_hbond_atom_site_label_A
_geom_hbond_site_symmetry_A
_geom_hbond_distance_DH
_geom_hbond_distance_HA
_geom_hbond_distance_DA
_geom_hbond_angle_DHA
O31 H31 N1 1_555 0.840(7) 1.730(7) 2.5687(12) 175.4(12)
C9 H9 O32 3_676 0.9500(16) 2.2706(14) 3.2191(14) 176.13(11)

loop_
_geom_torsion_atom_site_label_1
_geom_torsion_atom_site_label_2
_geom_torsion_atom_site_label_3
_geom_torsion_atom_site_label_4
_geom_torsion_site_symmetry_1
_geom_torsion_site_symmetry_2
_geom_torsion_site_symmetry_3
_geom_torsion_site_symmetry_4
_geom_torsion
_geom_torsion_publ_flag
N1 C2 C3 C4 . . . . -177.32(10) ?
N1 C2 C3 C8 . . . . 4.06(12) ?
N1 C2 C11 C12 . . . . 113.81(10) ?
N1 C10 C9 C8 . . . . 2.72(13) ?
C2 C3 C4 C5 . . . . -178.66(11) ?
C2 C3 C8 C7 . . . . 177.22(10) ?
C2 C3 C8 C9 . . . . -1.70(12) ?
C2 C11 C12 C13 . . . . 133.10(9) ?
C2 C11 C12 C17 . . . . -47.48(11) ?
C3 C4 C5 C6 . . . . 2.05(12) ?
C3 C4 C5 O22 . . . . -177.78(10) ?
C3 C8 C7 C6 . . . . 0.89(12) ?
C3 C8 C9 C10 . . . . -1.52(12) ?
C4 C5 C6 C7 . . . . -2.60(13) ?
C4 C5 C6 O24 . . . . 177.69(11) ?
C4 C5 O22 C23 . . . . 9.21(14) ?
C5 C6 C7 C8 . . . . 1.10(13) ?
C5 C6 O24 C25 . . . . -175.75(11) ?
C6 C7 C8 C9 . . . . 179.76(11) ?
C7 C8 C9 C10 . . . . 179.60(11) ?
C11 C12 C13 C14 . . . . -179.55(10) ?
C11 C12 C17 C16 . . . . 179.76(10) ?
C12 C13 C14 C15 . . . . -0.40(12) ?
C12 C13 C14 O18 . . . . 179.50(10) ?
C12 C17 C16 C15 . . . . 0.01(13) ?
C13 C14 C15 C16 . . . . -0.41(12) ?
C13 C14 C15 O20 . . . . -179.63(10) ?
C13 C14 O18 C19 . . . . -0.69(14) ?
C14 C15 C16 C17 . . . . 0.61(12) ?
C14 C15 O20 C21 . . . . -177.02(10) ?
C30 C33 C33 C30 . . 3_566 3_566 180.00(14) ?
